data_4068290
loop_
_publ_author_name
'Cruz, Carlos A.'
'Emslie, David J. H.'
'Robertson, Craig M.'
'Harrington, Laura E.'
'Jenkins, Hilary A.'
'Britten, James F.'

_publ_section_title
;
 Cationic Thorium Alkyl Complexes of Rigid NON- and NNN-Donor Ligands:
 \p-Arene Coordination as a Persistent Structural Motif
;
_journal_issue 6
_journal_name_full Organometallics
_journal_page_first 1891
_journal_paper_doi 10.1021/om800624t
_journal_volume 28
_journal_year 2009
_chemical_formula_moiety 'C51 H73 N2 O Si Th, C24 B F20, 2(C6 H6) '
_chemical_formula_sum 'C87 H85 B F20 N2 O Si Th'
_chemical_formula_weight 1825.51
_chemical_name_systematic
; 
 ? 
;
_space_group_IT_number 29
_symmetry_cell_setting orthorhombic
_symmetry_space_group_name_Hall 'P 2c -2ac'
_symmetry_space_group_name_H-M 'P c a 21'
_atom_sites_solution_hydrogens geom
_atom_sites_solution_primary direct
_atom_sites_solution_secondary difmap
_audit_creation_method SHELXL-97
_cell_angle_alpha 90.00
_cell_angle_beta 90.00
_cell_angle_gamma 90.00
_cell_formula_units_Z 4
_cell_length_a 26.721(6)
_cell_length_b 15.842(5)
_cell_length_c 19.271(6)
_cell_measurement_reflns_used 9864
_cell_measurement_temperature 173(2)
_cell_measurement_theta_max 47.574
_cell_measurement_theta_min 4.245
_cell_volume 8158(4)
_computing_cell_refinement 'Bruker APEX II'
_computing_data_collection 'Bruker APEX II'
_computing_data_reduction 'Bruker SAINT'
_computing_molecular_graphics 'Bruker SHELXTL'
_computing_publication_material 'Bruker SHELXTL'
_computing_structure_refinement 'SHELXL-97 (Sheldrick, 1997)'
_computing_structure_solution 'SHELXS-97 (Sheldrick, 1990)'
_diffrn_ambient_temperature 173(2)
_diffrn_measured_fraction_theta_full 0.992
_diffrn_measured_fraction_theta_max 0.992
_diffrn_measurement_device_type 'CCD area detector'
_diffrn_measurement_method 'phi and omega scans'
_diffrn_radiation_monochromator graphite
_diffrn_radiation_source 'fine-focus sealed tube'
_diffrn_radiation_type MoK\a
_diffrn_radiation_wavelength 0.71073
_diffrn_reflns_av_R_equivalents 0.0751
_diffrn_reflns_av_sigmaI/netI 0.0700
_diffrn_reflns_limit_h_max 34
_diffrn_reflns_limit_h_min -26
_diffrn_reflns_limit_k_max 20
_diffrn_reflns_limit_k_min -19
_diffrn_reflns_limit_l_max 21
_diffrn_reflns_limit_l_min -24
_diffrn_reflns_number 92468
_diffrn_reflns_theta_full 27.16
_diffrn_reflns_theta_max 27.16
_diffrn_reflns_theta_min 1.49
_exptl_absorpt_coefficient_mu 1.935
_exptl_absorpt_correction_T_max 1.000
_exptl_absorpt_correction_T_min 0.772
_exptl_absorpt_correction_type numerical
_exptl_absorpt_process_details 'Face correction'
_exptl_crystal_colour 'light orange'
_exptl_crystal_density_diffrn 1.486
_exptl_crystal_density_method 'not measured'
_exptl_crystal_description plate
_exptl_crystal_F_000 3672
_exptl_crystal_size_max 0.50
_exptl_crystal_size_mid 0.50
_exptl_crystal_size_min 0.01
_refine_diff_density_max 2.052
_refine_diff_density_min -1.641
_refine_diff_density_rms 0.095
_refine_ls_abs_structure_details 'Flack H D (1983), Acta Cryst. A39, 876-881'
_refine_ls_abs_structure_Flack -0.005(3)
_refine_ls_extinction_method none
_refine_ls_goodness_of_fit_ref 1.036
_refine_ls_hydrogen_treatment constr
_refine_ls_matrix_type full
_refine_ls_number_parameters 978
_refine_ls_number_reflns 15797
_refine_ls_number_restraints 13
_refine_ls_restrained_S_all 1.036
_refine_ls_R_factor_all 0.0674
_refine_ls_R_factor_gt 0.0313
_refine_ls_shift/su_max 0.004
_refine_ls_shift/su_mean 0.000
_refine_ls_structure_factor_coef Fsqd
_refine_ls_weighting_details 'calc w=1/[\s^2^(Fo^2^)+(0.0216P)^2^+0.0000P] where P=(Fo^2^+2Fc^2^)/3'
_refine_ls_weighting_scheme calc
_refine_ls_wR_factor_gt 0.0572
_refine_ls_wR_factor_ref 0.0673
_reflns_number_gt 11664
_reflns_number_total 15797
_reflns_threshold_expression >2sigma(I)
_cod_data_source_file om800624t_si_003.cif
_cod_data_source_block cc22
_cod_depositor_comments
;
The following automatic conversions were performed:

'_symmetry_cell_setting' value 'Orthorhombic' changed to
'orthorhombic' according to
/home/saulius/struct/CIF-dictionaries/cif_core.dic dictionary named
'cif_core.dic' version 2.4.2 from 2011-04-26.

Automatic conversion script
Id: cif_fix_values 1715 2011-07-08 13:25:40Z adriana 
;
_cod_original_sg_symbol_Hall 'P 2c -2ac '
_cod_original_sg_symbol_H-M Pca2(1)
_cod_database_code 4068290

loop_
_symmetry_equiv_pos_as_xyz
'x, y, z'
'-x, -y, z+1/2'
'x+1/2, -y, z'
'-x+1/2, y, z+1/2'

loop_
_atom_site_label
_atom_site_type_symbol
_atom_site_fract_x
_atom_site_fract_y
_atom_site_fract_z
_atom_site_U_iso_or_equiv
_atom_site_adp_type
_atom_site_occupancy
_atom_site_symmetry_multiplicity
_atom_site_calc_flag
_atom_site_refinement_flags
_atom_site_disorder_assembly
_atom_site_disorder_group
Th1 Th 0.507935(4) 0.643561(9) 0.750559(13) 0.02382(4) Uani 1 1 d . . .
Si1 Si 0.50329(5) 0.46941(10) 0.89658(7) 0.0399(4) Uani 1 1 d . . .
O1 O 0.50543(9) 0.50029(19) 0.69684(15) 0.0235(7) Uani 1 1 d . . .
N1 N 0.43161(12) 0.5952(2) 0.71598(17) 0.0246(9) Uani 1 1 d . . .
C1 C 0.40797(14) 0.3530(3) 0.6360(2) 0.0271(10) Uani 1 1 d . . .
H1A H 0.4039 0.2973 0.6186 0.033 Uiso 1 1 calc R . .
N2 N 0.58277(11) 0.5888(2) 0.71441(17) 0.0228(8) Uani 1 1 d . . .
C2 C 0.36566(15) 0.4034(3) 0.6449(2) 0.0267(11) Uani 1 1 d . . .
C3 C 0.37212(14) 0.4849(3) 0.6709(2) 0.0271(11) Uani 1 1 d . . .
H3A H 0.3437 0.5202 0.6768 0.033 Uiso 1 1 calc R . .
C4 C 0.41931(14) 0.5155(3) 0.6883(2) 0.0234(10) Uani 1 1 d . . .
C5 C 0.59242(15) 0.5064(3) 0.6899(2) 0.0237(10) Uani 1 1 d . . .
C6 C 0.63870(15) 0.4699(3) 0.6759(2) 0.0270(11) Uani 1 1 d . . .
H6A H 0.6683 0.5024 0.6816 0.032 Uiso 1 1 calc R . .
C7 C 0.64233(15) 0.3858(3) 0.6535(2) 0.0241(10) Uani 1 1 d . . .
C8 C 0.59849(15) 0.3405(3) 0.6428(2) 0.0273(11) Uani 1 1 d . . .
H8A H 0.6008 0.2839 0.6268 0.033 Uiso 1 1 calc R . .
C9 C 0.50259(14) 0.3232(3) 0.6435(2) 0.0267(10) Uani 1 1 d . . .
C10 C 0.45671(16) 0.3818(3) 0.6519(2) 0.0231(12) Uani 1 1 d . . .
C11 C 0.45970(14) 0.4618(3) 0.6779(2) 0.0218(10) Uani 1 1 d . . .
C12 C 0.54997(14) 0.4570(3) 0.6797(2) 0.0233(10) Uani 1 1 d . . .
C13 C 0.55036(15) 0.3753(3) 0.6549(2) 0.0229(11) Uani 1 1 d . . .
C14 C 0.50354(15) 0.2877(3) 0.5686(3) 0.0388(13) Uani 1 1 d . . .
H14B H 0.5326 0.2506 0.5630 0.058 Uiso 1 1 calc R . .
H14C H 0.5058 0.3345 0.5355 0.058 Uiso 1 1 calc R . .
H14D H 0.4728 0.2557 0.5600 0.058 Uiso 1 1 calc R . .
C15 C 0.50015(14) 0.2519(3) 0.6957(3) 0.0412(13) Uani 1 1 d . . .
H15A H 0.5294 0.2152 0.6900 0.062 Uiso 1 1 calc R . .
H15B H 0.4696 0.2190 0.6881 0.062 Uiso 1 1 calc R . .
H15C H 0.4999 0.2753 0.7428 0.062 Uiso 1 1 calc R . .
C16 C 0.31245(15) 0.3736(3) 0.6261(2) 0.0320(12) Uani 1 1 d . . .
C17 C 0.29115(17) 0.4314(4) 0.5704(3) 0.0455(14) Uani 1 1 d . . .
H17A H 0.3120 0.4280 0.5287 0.068 Uiso 1 1 calc R . .
H17B H 0.2907 0.4896 0.5876 0.068 Uiso 1 1 calc R . .
H17C H 0.2570 0.4137 0.5592 0.068 Uiso 1 1 calc R . .
C18 C 0.27885(16) 0.3804(3) 0.6913(3) 0.0411(14) Uani 1 1 d . . .
H18A H 0.2449 0.3615 0.6799 0.062 Uiso 1 1 calc R . .
H18C H 0.2778 0.4392 0.7070 0.062 Uiso 1 1 calc R . .
H18D H 0.2925 0.3448 0.7283 0.062 Uiso 1 1 calc R . .
C19 C 0.31087(19) 0.2822(4) 0.6005(3) 0.0371(15) Uani 1 1 d . . .
H19A H 0.3320 0.2765 0.5592 0.056 Uiso 1 1 calc R . .
H19B H 0.2763 0.2669 0.5889 0.056 Uiso 1 1 calc R . .
H19C H 0.3233 0.2446 0.6370 0.056 Uiso 1 1 calc R . .
C20 C 0.69375(16) 0.3482(3) 0.6365(2) 0.0323(11) Uani 1 1 d . . .
C21 C 0.70987(17) 0.3814(4) 0.5651(3) 0.0433(14) Uani 1 1 d . . .
H21B H 0.7111 0.4432 0.5661 0.065 Uiso 1 1 calc R . .
H21C H 0.6857 0.3629 0.5299 0.065 Uiso 1 1 calc R . .
H21D H 0.7431 0.3592 0.5536 0.065 Uiso 1 1 calc R . .
C22 C 0.73299(16) 0.3732(3) 0.6910(3) 0.0392(13) Uani 1 1 d . . .
H22B H 0.7347 0.4349 0.6944 0.059 Uiso 1 1 calc R . .
H22C H 0.7658 0.3511 0.6773 0.059 Uiso 1 1 calc R . .
H22D H 0.7235 0.3496 0.7361 0.059 Uiso 1 1 calc R . .
C23 C 0.69227(18) 0.2501(3) 0.6329(3) 0.0389(15) Uani 1 1 d . . .
H23A H 0.6675 0.2324 0.5984 0.058 Uiso 1 1 calc R . .
H23B H 0.6831 0.2273 0.6784 0.058 Uiso 1 1 calc R . .
H23C H 0.7253 0.2287 0.6195 0.058 Uiso 1 1 calc R . .
C24 C 0.39193(16) 0.6583(3) 0.7199(3) 0.0263(12) Uani 1 1 d . . .
C25 C 0.38070(15) 0.7061(3) 0.6604(2) 0.0302(11) Uani 1 1 d . . .
C26 C 0.34633(16) 0.7723(3) 0.6656(3) 0.0373(13) Uani 1 1 d . . .
H26B H 0.3378 0.8042 0.6256 0.045 Uiso 1 1 calc R . .
C27 C 0.32458(17) 0.7915(3) 0.7295(3) 0.0416(17) Uani 1 1 d . . .
H27A H 0.3032 0.8392 0.7334 0.050 Uiso 1 1 calc R . .
C28 C 0.33381(17) 0.7423(3) 0.7868(3) 0.0404(14) Uani 1 1 d . . .
H28A H 0.3174 0.7550 0.8293 0.048 Uiso 1 1 calc R . .
C29 C 0.36735(17) 0.6729(3) 0.7838(3) 0.0295(12) Uani 1 1 d . . .
C30 C 0.40347(18) 0.6866(4) 0.5898(3) 0.0347(13) Uani 1 1 d . . .
H30A H 0.4228 0.6328 0.5947 0.042 Uiso 1 1 calc R . .
C31 C 0.3640(2) 0.6720(6) 0.5346(3) 0.095(3) Uani 1 1 d . . .
H31A H 0.3804 0.6597 0.4902 0.143 Uiso 1 1 calc R . .
H31B H 0.3433 0.7227 0.5299 0.143 Uiso 1 1 calc R . .
H31C H 0.3429 0.6241 0.5481 0.143 Uiso 1 1 calc R . .
C32 C 0.4400(3) 0.7538(4) 0.5657(4) 0.090(3) Uani 1 1 d . . .
H32A H 0.4535 0.7383 0.5202 0.135 Uiso 1 1 calc R . .
H32B H 0.4675 0.7585 0.5992 0.135 Uiso 1 1 calc R . .
H32C H 0.4226 0.8082 0.5622 0.135 Uiso 1 1 calc R . .
C33 C 0.37212(18) 0.6152(3) 0.8460(3) 0.0389(13) Uani 1 1 d . . .
H33A H 0.4019 0.5783 0.8381 0.047 Uiso 1 1 calc R . .
C34 C 0.32635(18) 0.5577(4) 0.8519(3) 0.0516(15) Uani 1 1 d . . .
H34A H 0.3212 0.5281 0.8079 0.077 Uiso 1 1 calc R . .
H34B H 0.2967 0.5917 0.8628 0.077 Uiso 1 1 calc R . .
H34C H 0.3318 0.5163 0.8890 0.077 Uiso 1 1 calc R . .
C35 C 0.3804(2) 0.6618(4) 0.9153(3) 0.0537(18) Uani 1 1 d . . .
H35A H 0.4098 0.6985 0.9114 0.081 Uiso 1 1 calc R . .
H35B H 0.3859 0.6204 0.9524 0.081 Uiso 1 1 calc R . .
H35C H 0.3509 0.6959 0.9262 0.081 Uiso 1 1 calc R . .
C36 C 0.62280(16) 0.6505(3) 0.7163(2) 0.0248(11) Uani 1 1 d . . .
C37 C 0.63046(16) 0.7021(3) 0.6577(3) 0.0333(12) Uani 1 1 d . . .
C38 C 0.66532(16) 0.7681(3) 0.6633(3) 0.0397(13) Uani 1 1 d . . .
H38A H 0.6715 0.8032 0.6243 0.048 Uiso 1 1 calc R . .
C39 C 0.69096(17) 0.7831(4) 0.7249(3) 0.0461(17) Uani 1 1 d . . .
H39A H 0.7131 0.8299 0.7284 0.055 Uiso 1 1 calc R . .
C40 C 0.68439(17) 0.7301(4) 0.7811(3) 0.0399(14) Uani 1 1 d . . .
H40A H 0.7026 0.7402 0.8226 0.048 Uiso 1 1 calc R . .
C41 C 0.65078(17) 0.6608(3) 0.7776(2) 0.0300(12) Uani 1 1 d . . .
C42 C 0.60423(19) 0.6873(4) 0.5890(3) 0.0442(14) Uani 1 1 d . . .
H42A H 0.5724 0.6567 0.5998 0.053 Uiso 1 1 calc R . .
C43 C 0.5897(2) 0.7670(4) 0.5500(3) 0.0625(18) Uani 1 1 d . . .
H43A H 0.5698 0.8035 0.5804 0.094 Uiso 1 1 calc R . .
H43B H 0.5699 0.7518 0.5090 0.094 Uiso 1 1 calc R . .
H43C H 0.6200 0.7970 0.5354 0.094 Uiso 1 1 calc R . .
C44 C 0.6354(2) 0.6284(4) 0.5425(3) 0.0647(19) Uani 1 1 d . . .
H44A H 0.6443 0.5775 0.5685 0.097 Uiso 1 1 calc R . .
H44B H 0.6659 0.6576 0.5278 0.097 Uiso 1 1 calc R . .
H44C H 0.6157 0.6127 0.5016 0.097 Uiso 1 1 calc R . .
C45 C 0.64797(18) 0.5991(3) 0.8382(2) 0.0350(12) Uani 1 1 d . . .
H45A H 0.6195 0.5596 0.8290 0.042 Uiso 1 1 calc R . .
C46 C 0.69547(19) 0.5462(4) 0.8453(3) 0.0511(15) Uani 1 1 d . . .
H46A H 0.7025 0.5176 0.8013 0.077 Uiso 1 1 calc R . .
H46B H 0.6908 0.5040 0.8819 0.077 Uiso 1 1 calc R . .
H46C H 0.7236 0.5830 0.8574 0.077 Uiso 1 1 calc R . .
C47 C 0.6374(2) 0.6442(4) 0.9079(3) 0.0480(14) Uani 1 1 d . . .
H47A H 0.6359 0.6024 0.9453 0.072 Uiso 1 1 calc R . .
H47B H 0.6054 0.6741 0.9051 0.072 Uiso 1 1 calc R . .
H47C H 0.6642 0.6848 0.9175 0.072 Uiso 1 1 calc R . .
C48 C 0.50700(16) 0.5830(3) 0.8666(2) 0.0366(12) Uani 1 1 d . . .
H48A H 0.5376 0.6053 0.8890 0.044 Uiso 1 1 calc R . .
H48B H 0.4787 0.6113 0.8902 0.044 Uiso 1 1 calc R . .
C49 C 0.5597(2) 0.4101(4) 0.8674(3) 0.0521(16) Uani 1 1 d . . .
H49A H 0.5574 0.3515 0.8832 0.078 Uiso 1 1 calc R . .
H49B H 0.5898 0.4363 0.8871 0.078 Uiso 1 1 calc R . .
H49C H 0.5617 0.4115 0.8167 0.078 Uiso 1 1 calc R . .
C50 C 0.4464(2) 0.4135(4) 0.8633(3) 0.0518(17) Uani 1 1 d . . .
H50A H 0.4463 0.3552 0.8803 0.078 Uiso 1 1 calc R . .
H50B H 0.4468 0.4134 0.8124 0.078 Uiso 1 1 calc R . .
H50C H 0.4163 0.4426 0.8797 0.078 Uiso 1 1 calc R . .
C51 C 0.50046(19) 0.4658(4) 0.9939(3) 0.0508(15) Uani 1 1 d . . .
H51A H 0.4985 0.4069 1.0093 0.076 Uiso 1 1 calc R . .
H51B H 0.4708 0.4965 1.0100 0.076 Uiso 1 1 calc R . .
H51C H 0.5306 0.4921 1.0132 0.076 Uiso 1 1 calc R . .
C52 C 0.5530(3) 0.8157(4) 0.8222(4) 0.0661(19) Uani 1 1 d . . .
H52A H 0.5834 0.8125 0.8476 0.079 Uiso 1 1 calc R . .
C53 C 0.5546(2) 0.8371(4) 0.7480(6) 0.076(2) Uani 1 1 d . . .
H53A H 0.5851 0.8483 0.7246 0.091 Uiso 1 1 calc R . .
C54 C 0.5110(3) 0.8397(5) 0.7159(4) 0.077(2) Uani 1 1 d . . .
H54A H 0.5116 0.8426 0.6667 0.092 Uiso 1 1 calc R . .
C55 C 0.46535(19) 0.8386(3) 0.7468(6) 0.0615(16) Uani 1 1 d . . .
H55A H 0.4356 0.8502 0.7215 0.074 Uiso 1 1 calc R . .
C56 C 0.4640(2) 0.8194(4) 0.8191(4) 0.068(2) Uani 1 1 d . . .
H56A H 0.4327 0.8198 0.8426 0.082 Uiso 1 1 calc R . .
C57 C 0.5075(3) 0.7999(4) 0.8564(4) 0.073(2) Uani 1 1 d . . .
H57A H 0.5063 0.7774 0.9021 0.087 Uiso 1 1 calc R . .
B1 B 0.24851(19) 0.9963(4) 0.9459(3) 0.0309(13) Uani 1 1 d . . .
F1 F 0.26459(10) 0.80502(18) 0.97374(15) 0.0444(7) Uani 1 1 d . . .
F2 F 0.21742(11) 0.6808(2) 0.90959(17) 0.0514(8) Uani 1 1 d . . .
F3 F 0.14771(11) 0.7137(2) 0.80853(17) 0.0604(9) Uani 1 1 d . . .
F4 F 0.13024(11) 0.8762(2) 0.77053(15) 0.0596(10) Uani 1 1 d . . .
F5 F 0.17751(11) 1.0038(2) 0.83362(15) 0.0451(8) Uani 1 1 d . . .
F6 F 0.33697(10) 0.89998(19) 0.90633(15) 0.0435(7) Uani 1 1 d . . .
F7 F 0.41810(11) 0.8663(2) 0.98171(18) 0.0643(10) Uani 1 1 d . . .
F8 F 0.42661(13) 0.9269(2) 1.1141(2) 0.0823(12) Uani 1 1 d . . .
F9 F 0.35093(14) 1.0209(2) 1.16916(17) 0.0645(11) Uani 1 1 d . . .
F10 F 0.26900(10) 1.05254(19) 1.09743(13) 0.0442(8) Uani 1 1 d . . .
F11 F 0.27957(11) 0.9748(2) 0.79232(15) 0.0514(8) Uani 1 1 d . . .
F12 F 0.33094(14) 1.0852(3) 0.71817(19) 0.0705(13) Uani 1 1 d . . .
F13 F 0.35767(11) 1.2382(2) 0.77289(15) 0.0662(10) Uani 1 1 d . . .
F14 F 0.32689(14) 1.2796(2) 0.9036(2) 0.0628(11) Uani 1 1 d . . .
F15 F 0.27639(11) 1.16832(18) 0.98101(14) 0.0456(8) Uani 1 1 d . . .
F16 F 0.20506(10) 0.91402(18) 1.06486(15) 0.0437(7) Uani 1 1 d . . .
F17 F 0.12113(11) 0.95490(19) 1.13362(16) 0.0532(9) Uani 1 1 d . . .
F18 F 0.06594(11) 1.0921(2) 1.09485(16) 0.0585(9) Uani 1 1 d . . .
F19 F 0.09748(10) 1.1877(2) 0.98528(16) 0.0491(8) Uani 1 1 d . . .
F20 F 0.18075(10) 1.15065(17) 0.91739(14) 0.0420(7) Uani 1 1 d . . .
C58 C 0.22466(16) 0.9129(3) 0.9057(2) 0.0317(11) Uani 1 1 d . . .
C59 C 0.23200(18) 0.8274(3) 0.9229(3) 0.0371(13) Uani 1 1 d . . .
C60 C 0.2075(2) 0.7607(4) 0.8910(3) 0.0370(14) Uani 1 1 d . . .
C61 C 0.17242(19) 0.7770(4) 0.8396(3) 0.0399(14) Uani 1 1 d . . .
C62 C 0.16390(18) 0.8599(4) 0.8205(3) 0.0434(13) Uani 1 1 d . . .
C63 C 0.18892(17) 0.9237(4) 0.8537(2) 0.0361(12) Uani 1 1 d . . .
C64 C 0.29672(18) 0.9747(3) 0.9976(3) 0.0319(12) Uani 1 1 d . . .
C65 C 0.33801(18) 0.9300(4) 0.9722(3) 0.0379(12) Uani 1 1 d . . .
C66 C 0.38055(19) 0.9122(4) 1.0101(3) 0.0450(14) Uani 1 1 d . . .
C67 C 0.3850(2) 0.9415(4) 1.0765(3) 0.0480(15) Uani 1 1 d . . .
C68 C 0.3469(2) 0.9896(4) 1.1039(3) 0.0450(14) Uani 1 1 d . . .
C69 C 0.30384(18) 1.0052(3) 1.0655(3) 0.0378(12) Uani 1 1 d . . .
C70 C 0.27394(16) 1.0652(3) 0.8918(2) 0.0314(11) Uani 1 1 d . . .
C71 C 0.28970(17) 1.0502(3) 0.8236(3) 0.0370(12) Uani 1 1 d . . .
C72 C 0.3165(2) 1.1058(4) 0.7832(3) 0.0439(16) Uani 1 1 d . . .
C73 C 0.32981(19) 1.1832(4) 0.8102(3) 0.0446(14) Uani 1 1 d . . .
C74 C 0.31476(19) 1.2036(4) 0.8765(3) 0.0434(14) Uani 1 1 d . . .
C75 C 0.28811(17) 1.1450(3) 0.9148(2) 0.0354(12) Uani 1 1 d . . .
C76 C 0.19899(17) 1.0309(3) 0.9887(2) 0.0299(11) Uani 1 1 d . . .
C77 C 0.18007(18) 0.9847(3) 1.0435(3) 0.0329(12) Uani 1 1 d . . .
C78 C 0.13678(18) 1.0028(3) 1.0801(3) 0.0361(12) Uani 1 1 d . . .
C79 C 0.10881(18) 1.0731(3) 1.0610(3) 0.0379(12) Uani 1 1 d . . .
C80 C 0.12520(18) 1.1200(3) 1.0063(3) 0.0358(12) Uani 1 1 d . . .
C81 C 0.16871(17) 1.0997(3) 0.9710(2) 0.0334(12) Uani 1 1 d . . .
C2S C 0.5288(8) 0.0457(15) 0.9223(14) 0.133(2) Uiso 0.39(2) 1 d PGD A 1
H2S H 0.5548 0.0383 0.9554 0.159 Uiso 0.39(2) 1 calc PR A 1
C3S C 0.4816(10) 0.0717(15) 0.9438(9) 0.133(2) Uiso 0.39(2) 1 d PGD A 1
H3S H 0.4753 0.0820 0.9916 0.159 Uiso 0.39(2) 1 calc PR A 1
C4S C 0.4436(6) 0.0825(15) 0.8955(12) 0.133(2) Uiso 0.39(2) 1 d PGD A 1
H4S H 0.4113 0.1002 0.9102 0.159 Uiso 0.39(2) 1 calc PR A 1
C5S C 0.4527(8) 0.0673(17) 0.8256(11) 0.133(2) Uiso 0.39(2) 1 d PGD A 1
H5S H 0.4267 0.0747 0.7925 0.159 Uiso 0.39(2) 1 calc PR A 1
C6S C 0.5000(10) 0.0414(16) 0.8040(10) 0.133(2) Uiso 0.39(2) 1 d PGD A 1
H6S H 0.5062 0.0310 0.7563 0.159 Uiso 0.39(2) 1 calc PR A 1
C1S C 0.5380(6) 0.0306(14) 0.8524(15) 0.133(2) Uiso 0.39(2) 1 d PGD A 1
H1S H 0.5703 0.0128 0.8377 0.159 Uiso 0.39(2) 1 calc PR A 1
C2SA C 0.5174(5) 0.0487(10) 0.9498(8) 0.133(2) Uiso 0.61(2) 1 d PGD A 2
H2SA H 0.5348 0.0422 0.9924 0.159 Uiso 0.61(2) 1 calc PR A 2
C3SA C 0.4654(5) 0.0510(10) 0.9492(6) 0.133(2) Uiso 0.61(2) 1 d PGD A 2
H3SA H 0.4473 0.0460 0.9914 0.159 Uiso 0.61(2) 1 calc PR A 2
C4SA C 0.4399(3) 0.0605(10) 0.8869(8) 0.133(2) Uiso 0.61(2) 1 d PGD A 2
H4SA H 0.4043 0.0621 0.8865 0.159 Uiso 0.61(2) 1 calc PR A 2
C5SA C 0.4663(5) 0.0678(11) 0.8250(6) 0.133(2) Uiso 0.61(2) 1 d PGD A 2
H5SA H 0.4489 0.0743 0.7824 0.159 Uiso 0.61(2) 1 calc PR A 2
C6SA C 0.5183(5) 0.0655(10) 0.8256(8) 0.133(2) Uiso 0.61(2) 1 d PGD A 2
H6SA H 0.5364 0.0705 0.7834 0.159 Uiso 0.61(2) 1 calc PR A 2
C1SA C 0.5439(3) 0.0560(10) 0.8880(11) 0.133(2) Uiso 0.61(2) 1 d PGD A 2
H1SA H 0.5794 0.0544 0.8883 0.159 Uiso 0.61(2) 1 calc PR A 2

loop_
_atom_site_aniso_label
_atom_site_aniso_U_11
_atom_site_aniso_U_22
_atom_site_aniso_U_33
_atom_site_aniso_U_23
_atom_site_aniso_U_13
_atom_site_aniso_U_12
Th1 0.02235(6) 0.02296(7) 0.02616(6) -0.00400(13) 0.0003(2) 0.00110(6)
Si1 0.0442(9) 0.0434(10) 0.0320(7) 0.0055(7) 0.0012(6) 0.0070(7)
O1 0.0148(13) 0.0244(18) 0.0314(16) -0.0068(14) 0.0020(12) 0.0020(12)
N1 0.0196(18) 0.025(2) 0.0293(19) -0.0029(17) 0.0049(14) 0.0049(15)
C1 0.016(2) 0.028(3) 0.037(3) -0.003(2) -0.0002(17) 0.002(2)
N2 0.0172(17) 0.020(2) 0.032(2) -0.0077(17) 0.0018(14) -0.0026(15)
C2 0.017(2) 0.030(3) 0.034(3) -0.003(2) 0.0045(18) -0.0017(19)
C3 0.013(2) 0.035(3) 0.033(3) -0.004(2) -0.0001(18) 0.0064(19)
C4 0.020(2) 0.025(3) 0.026(2) -0.002(2) 0.0049(18) 0.0021(18)
C5 0.023(2) 0.023(3) 0.025(2) -0.002(2) 0.0003(18) 0.0000(18)
C6 0.017(2) 0.034(3) 0.030(3) -0.004(2) 0.0002(18) -0.0040(19)
C7 0.017(2) 0.024(3) 0.032(3) -0.002(2) -0.0001(18) 0.0046(18)
C8 0.020(2) 0.028(3) 0.033(3) -0.007(2) 0.0003(18) -0.0018(19)
C9 0.015(2) 0.022(3) 0.043(3) -0.006(2) 0.0025(18) -0.0018(17)
C10 0.013(2) 0.029(3) 0.027(3) -0.002(2) 0.0019(18) -0.0007(19)
C11 0.014(2) 0.028(3) 0.023(2) 0.002(2) 0.0014(17) 0.0007(18)
C12 0.011(2) 0.033(3) 0.025(2) 0.001(2) 0.0005(17) 0.0000(18)
C13 0.011(2) 0.021(3) 0.037(3) -0.004(2) -0.0014(18) 0.0015(17)
C14 0.020(2) 0.041(3) 0.055(3) -0.022(3) 0.001(2) -0.001(2)
C15 0.022(3) 0.030(3) 0.072(4) 0.004(3) 0.003(2) 0.000(2)
C16 0.017(2) 0.037(4) 0.042(3) -0.006(2) 0.0020(19) -0.0050(19)
C17 0.029(3) 0.049(4) 0.058(4) -0.006(3) -0.010(2) 0.006(2)
C18 0.023(2) 0.040(4) 0.061(4) -0.013(3) 0.011(2) -0.003(2)
C19 0.019(2) 0.037(4) 0.055(4) -0.012(3) 0.001(2) -0.007(2)
C20 0.022(2) 0.033(3) 0.042(3) -0.009(3) -0.002(2) 0.003(2)
C21 0.027(3) 0.058(4) 0.045(3) -0.007(3) 0.002(2) 0.004(2)
C22 0.020(2) 0.050(4) 0.048(3) -0.015(3) -0.008(2) 0.007(2)
C23 0.018(3) 0.032(4) 0.067(4) -0.015(3) 0.009(3) 0.006(2)
C24 0.015(2) 0.025(3) 0.039(3) -0.007(2) 0.002(2) 0.000(2)
C25 0.019(2) 0.033(3) 0.039(3) -0.002(2) 0.000(2) -0.001(2)
C26 0.027(3) 0.031(3) 0.054(4) 0.002(3) -0.002(2) 0.004(2)
C27 0.032(3) 0.022(3) 0.070(5) -0.013(3) -0.003(2) 0.008(2)
C28 0.024(3) 0.042(4) 0.055(4) -0.017(3) 0.011(2) 0.006(2)
C29 0.022(3) 0.031(3) 0.035(3) -0.004(2) 0.000(2) -0.001(2)
C30 0.033(3) 0.036(4) 0.035(3) 0.003(3) -0.002(2) 0.005(2)
C31 0.054(4) 0.195(10) 0.036(4) -0.016(5) -0.004(3) 0.005(5)
C32 0.110(6) 0.076(6) 0.084(5) -0.017(4) 0.055(4) -0.031(5)
C33 0.029(3) 0.051(4) 0.037(3) -0.008(3) 0.008(2) 0.005(2)
C34 0.044(3) 0.057(4) 0.054(4) 0.003(3) 0.012(3) -0.004(3)
C35 0.056(4) 0.067(5) 0.038(4) -0.009(3) 0.010(3) 0.004(3)
C36 0.017(2) 0.019(3) 0.039(3) -0.001(2) -0.003(2) 0.000(2)
C37 0.022(2) 0.029(3) 0.048(3) 0.002(3) 0.004(2) -0.002(2)
C38 0.025(3) 0.033(3) 0.062(4) 0.014(3) 0.002(2) -0.002(2)
C39 0.026(3) 0.032(4) 0.081(5) -0.011(3) 0.002(2) -0.008(2)
C40 0.028(3) 0.042(4) 0.050(3) -0.019(3) -0.002(2) -0.003(3)
C41 0.021(2) 0.035(3) 0.034(3) -0.009(2) 0.002(2) -0.001(2)
C42 0.035(3) 0.057(4) 0.041(3) 0.016(3) -0.003(2) -0.010(3)
C43 0.052(4) 0.082(5) 0.054(4) 0.030(4) 0.000(3) 0.009(3)
C44 0.084(5) 0.071(6) 0.038(4) 0.000(3) -0.019(3) 0.003(4)
C45 0.036(3) 0.041(4) 0.028(3) -0.004(2) -0.002(2) -0.007(2)
C46 0.051(3) 0.057(4) 0.046(3) 0.000(3) -0.007(3) 0.013(3)
C47 0.050(3) 0.060(4) 0.033(3) -0.017(3) -0.005(2) 0.002(3)
C48 0.028(2) 0.053(4) 0.029(2) -0.011(2) -0.001(2) 0.003(2)
C49 0.060(4) 0.046(5) 0.051(4) 0.012(3) 0.006(3) 0.009(3)
C50 0.056(4) 0.056(5) 0.043(4) 0.016(3) 0.007(3) 0.003(3)
C51 0.064(4) 0.056(4) 0.032(3) 0.003(3) -0.002(2) 0.004(3)
C52 0.064(5) 0.054(5) 0.080(5) -0.028(4) -0.015(4) 0.009(3)
C53 0.052(3) 0.062(5) 0.115(6) -0.048(6) 0.024(6) -0.008(3)
C54 0.061(4) 0.116(7) 0.055(4) 0.021(4) 0.004(4) 0.004(4)
C55 0.053(3) 0.040(4) 0.091(5) -0.025(5) -0.020(6) 0.010(2)
C56 0.048(4) 0.075(5) 0.082(6) -0.034(4) 0.015(3) -0.008(3)
C57 0.076(5) 0.052(5) 0.090(6) 0.009(4) 0.012(4) 0.009(4)
B1 0.034(3) 0.026(3) 0.033(3) -0.002(3) 0.001(2) 0.003(3)
F1 0.0511(18) 0.0319(18) 0.0503(19) 0.0026(14) -0.0051(13) 0.0066(13)
F2 0.062(2) 0.029(2) 0.063(2) -0.0040(17) 0.0190(17) -0.0023(16)
F3 0.062(2) 0.058(2) 0.062(2) -0.0181(18) 0.0058(17) -0.0238(18)
F4 0.0553(18) 0.069(3) 0.054(2) -0.0063(16) -0.0163(14) -0.0027(15)
F5 0.0501(19) 0.042(2) 0.0432(19) 0.0004(16) -0.0131(15) 0.0079(16)
F6 0.0421(17) 0.044(2) 0.0441(18) -0.0040(15) 0.0016(13) 0.0095(14)
F7 0.0464(18) 0.060(3) 0.086(3) -0.006(2) -0.0107(17) 0.0220(17)
F8 0.070(2) 0.082(3) 0.095(3) -0.001(2) -0.045(2) 0.028(2)
F9 0.087(3) 0.061(3) 0.045(2) -0.0063(18) -0.0307(19) 0.019(2)
F10 0.0574(19) 0.044(2) 0.0311(16) -0.0069(14) -0.0008(13) 0.0120(15)
F11 0.071(2) 0.042(2) 0.0405(18) -0.0128(15) 0.0169(15) 0.0022(16)
F12 0.089(3) 0.080(3) 0.042(2) 0.003(2) 0.0338(19) 0.000(2)
F13 0.069(2) 0.076(3) 0.054(2) 0.0222(17) 0.0129(15) -0.0184(18)
F14 0.082(3) 0.049(3) 0.058(2) 0.0038(19) -0.004(2) -0.026(2)
F15 0.0634(19) 0.041(2) 0.0323(16) -0.0083(14) 0.0034(13) -0.0084(14)
F16 0.0495(17) 0.0321(19) 0.0494(18) 0.0156(15) 0.0127(14) 0.0115(14)
F17 0.067(2) 0.040(2) 0.053(2) 0.0110(16) 0.0295(16) 0.0069(16)
F18 0.0553(19) 0.058(2) 0.062(2) 0.0047(18) 0.0312(16) 0.0206(17)
F19 0.0497(18) 0.045(2) 0.0526(19) 0.0064(16) 0.0093(15) 0.0200(15)
F20 0.0504(17) 0.0362(19) 0.0394(16) 0.0113(15) 0.0099(13) 0.0106(14)
C58 0.031(3) 0.034(3) 0.031(3) -0.002(2) 0.004(2) 0.006(2)
C59 0.034(3) 0.042(4) 0.035(3) -0.002(3) 0.005(2) 0.003(2)
C60 0.037(3) 0.033(4) 0.041(3) -0.004(3) 0.005(3) -0.004(3)
C61 0.038(3) 0.043(4) 0.039(3) -0.013(3) 0.010(2) -0.013(3)
C62 0.036(3) 0.050(4) 0.043(3) -0.004(3) 0.001(2) -0.007(3)
C63 0.037(3) 0.039(4) 0.032(3) 0.001(3) -0.001(2) 0.003(2)
C64 0.039(3) 0.024(3) 0.032(3) 0.000(2) 0.002(2) -0.001(2)
C65 0.037(3) 0.037(4) 0.039(3) 0.004(3) -0.002(2) 0.005(2)
C66 0.043(3) 0.039(4) 0.053(4) 0.005(3) -0.005(3) 0.011(3)
C67 0.047(3) 0.036(4) 0.061(4) 0.008(3) -0.021(3) 0.006(3)
C68 0.059(4) 0.037(4) 0.039(3) 0.003(3) -0.018(3) 0.002(3)
C69 0.047(3) 0.026(3) 0.040(3) 0.002(3) 0.000(2) 0.003(2)
C70 0.028(3) 0.037(3) 0.029(3) -0.001(2) 0.003(2) 0.009(2)
C71 0.039(3) 0.039(4) 0.033(3) 0.001(3) 0.003(2) 0.002(2)
C72 0.049(4) 0.049(4) 0.033(3) 0.003(3) 0.011(3) 0.006(3)
C73 0.038(3) 0.049(4) 0.047(4) 0.019(3) 0.000(3) -0.007(3)
C74 0.045(3) 0.049(4) 0.036(3) 0.005(3) -0.008(2) -0.009(3)
C75 0.036(3) 0.041(3) 0.029(3) 0.004(3) -0.001(2) 0.001(3)
C76 0.034(3) 0.027(3) 0.028(3) -0.007(2) 0.001(2) 0.003(2)
C77 0.039(3) 0.024(3) 0.036(3) 0.007(2) 0.002(2) 0.004(2)
C78 0.045(3) 0.028(3) 0.036(3) 0.002(2) 0.011(2) 0.002(2)
C79 0.039(3) 0.033(3) 0.042(3) -0.004(3) 0.014(2) 0.003(2)
C80 0.039(3) 0.027(3) 0.042(3) 0.000(2) -0.003(2) 0.009(2)
C81 0.038(3) 0.032(3) 0.030(3) 0.005(2) 0.008(2) 0.003(2)

loop_
_atom_type_symbol
_atom_type_description
_atom_type_scat_dispersion_real
_atom_type_scat_dispersion_imag
_atom_type_scat_source
C C 0.0033 0.0016 'International Tables Vol C Tables 4.2.6.8 and 6.1.1.4'
H H 0.0000 0.0000 'International Tables Vol C Tables 4.2.6.8 and 6.1.1.4'
B B 0.0013 0.0007 'International Tables Vol C Tables 4.2.6.8 and 6.1.1.4'
N N 0.0061 0.0033 'International Tables Vol C Tables 4.2.6.8 and 6.1.1.4'
O O 0.0106 0.0060 'International Tables Vol C Tables 4.2.6.8 and 6.1.1.4'
F F 0.0171 0.0103 'International Tables Vol C Tables 4.2.6.8 and 6.1.1.4'
Si Si 0.0817 0.0704 'International Tables Vol C Tables 4.2.6.8 and 6.1.1.4'
Th Th -7.2400 8.8979 'International Tables Vol C Tables 4.2.6.8 and 6.1.1.4'

loop_
_geom_angle_atom_site_label_1
_geom_angle_atom_site_label_2
_geom_angle_atom_site_label_3
_geom_angle
N1 Th1 N2 124.47(12)
N1 Th1 C48 97.30(14)
N2 Th1 C48 98.00(14)
N1 Th1 O1 63.19(10)
N2 Th1 O1 63.41(10)
C48 Th1 O1 91.27(14)
C49 Si1 C50 108.4(3)
C49 Si1 C51 108.5(2)
C50 Si1 C51 107.2(2)
C49 Si1 C48 110.2(2)
C50 Si1 C48 112.8(2)
C51 Si1 C48 109.7(2)
C12 O1 C11 117.3(3)
C12 O1 Th1 121.0(2)
C11 O1 Th1 121.5(2)
C4 N1 C24 117.6(3)
C4 N1 Th1 128.3(3)
C24 N1 Th1 113.9(3)
C2 C1 C10 122.4(4)
C2 C1 H1A 118.8
C10 C1 H1A 118.8
C5 N2 C36 119.8(3)
C5 N2 Th1 127.7(2)
C36 N2 Th1 112.5(3)
C1 C2 C3 118.3(4)
C1 C2 C16 122.9(4)
C3 C2 C16 118.8(4)
C4 C3 C2 121.4(4)
C4 C3 H3A 119.3
C2 C3 H3A 119.3
C11 C4 C3 117.1(4)
C11 C4 N1 115.0(4)
C3 C4 N1 127.9(4)
C6 C5 C12 117.6(4)
C6 C5 N2 127.7(4)
C12 C5 N2 114.7(4)
C5 C6 C7 121.0(4)
C5 C6 H6A 119.5
C7 C6 H6A 119.5
C8 C7 C6 118.5(4)
C8 C7 C20 121.6(4)
C6 C7 C20 119.8(4)
C7 C8 C13 122.6(4)
C7 C8 H8A 118.7
C13 C8 H8A 118.7
C15 C9 C13 110.0(4)
C15 C9 C10 110.1(4)
C13 C9 C10 108.7(4)
C15 C9 C14 110.4(4)
C13 C9 C14 108.4(4)
C10 C9 C14 109.2(4)
C11 C10 C1 115.7(4)
C11 C10 C9 123.3(4)
C1 C10 C9 120.9(4)
C10 C11 C4 125.2(4)
C10 C11 O1 123.1(4)
C4 C11 O1 111.7(4)
C13 C12 C5 124.7(4)
C13 C12 O1 122.8(4)
C5 C12 O1 112.4(4)
C12 C13 C8 115.4(4)
C12 C13 C9 123.2(4)
C8 C13 C9 121.4(4)
C9 C14 H14B 109.5
C9 C14 H14C 109.5
H14B C14 H14C 109.5
C9 C14 H14D 109.5
H14B C14 H14D 109.5
H14C C14 H14D 109.5
C9 C15 H15A 109.5
C9 C15 H15B 109.5
H15A C15 H15B 109.5
C9 C15 H15C 109.5
H15A C15 H15C 109.5
H15B C15 H15C 109.5
C17 C16 C19 109.3(4)
C17 C16 C2 109.1(4)
C19 C16 C2 113.0(4)
C17 C16 C18 108.3(4)
C19 C16 C18 108.2(4)
C2 C16 C18 108.9(4)
C16 C17 H17A 109.5
C16 C17 H17B 109.5
H17A C17 H17B 109.5
C16 C17 H17C 109.5
H17A C17 H17C 109.5
H17B C17 H17C 109.5
C16 C18 H18A 109.5
C16 C18 H18C 109.5
H18A C18 H18C 109.5
C16 C18 H18D 109.5
H18A C18 H18D 109.5
H18C C18 H18D 109.5
C16 C19 H19A 109.5
C16 C19 H19B 109.5
H19A C19 H19B 109.5
C16 C19 H19C 109.5
H19A C19 H19C 109.5
H19B C19 H19C 109.5
C7 C20 C21 108.1(4)
C7 C20 C22 111.4(4)
C21 C20 C22 109.5(4)
C7 C20 C23 112.0(4)
C21 C20 C23 108.0(4)
C22 C20 C23 107.8(4)
C20 C21 H21B 109.5
C20 C21 H21C 109.5
H21B C21 H21C 109.5
C20 C21 H21D 109.5
H21B C21 H21D 109.5
H21C C21 H21D 109.5
C20 C22 H22B 109.5
C20 C22 H22C 109.5
H22B C22 H22C 109.5
C20 C22 H22D 109.5
H22B C22 H22D 109.5
H22C C22 H22D 109.5
C20 C23 H23A 109.5
C20 C23 H23B 109.5
H23A C23 H23B 109.5
C20 C23 H23C 109.5
H23A C23 H23C 109.5
H23B C23 H23C 109.5
C25 C24 C29 121.4(4)
C25 C24 N1 118.8(4)
C29 C24 N1 119.6(4)
C26 C25 C24 119.1(5)
C26 C25 C30 118.6(5)
C24 C25 C30 122.2(4)
C27 C26 C25 120.0(5)
C27 C26 H26B 120.0
C25 C26 H26B 120.0
C28 C27 C26 120.7(5)
C28 C27 H27A 119.6
C26 C27 H27A 119.6
C27 C28 C29 121.3(5)
C27 C28 H28A 119.4
C29 C28 H28A 119.4
C24 C29 C28 117.1(5)
C24 C29 C33 123.5(4)
C28 C29 C33 119.2(5)
C31 C30 C32 109.9(5)
C31 C30 C25 112.4(4)
C32 C30 C25 112.8(5)
C31 C30 H30A 107.2
C32 C30 H30A 107.2
C25 C30 H30A 107.2
C30 C31 H31A 109.5
C30 C31 H31B 109.5
H31A C31 H31B 109.5
C30 C31 H31C 109.5
H31A C31 H31C 109.5
H31B C31 H31C 109.5
C30 C32 H32A 109.5
C30 C32 H32B 109.5
H32A C32 H32B 109.5
C30 C32 H32C 109.5
H32A C32 H32C 109.5
H32B C32 H32C 109.5
C29 C33 C34 110.6(4)
C29 C33 C35 114.2(5)
C34 C33 C35 109.6(4)
C29 C33 H33A 107.4
C34 C33 H33A 107.4
C35 C33 H33A 107.4
C33 C34 H34A 109.5
C33 C34 H34B 109.5
H34A C34 H34B 109.5
C33 C34 H34C 109.5
H34A C34 H34C 109.5
H34B C34 H34C 109.5
C33 C35 H35A 109.5
C33 C35 H35B 109.5
H35A C35 H35B 109.5
C33 C35 H35C 109.5
H35A C35 H35C 109.5
H35B C35 H35C 109.5
C41 C36 C37 121.9(4)
C41 C36 N2 119.5(4)
C37 C36 N2 118.5(4)
C38 C37 C36 117.7(5)
C38 C37 C42 119.3(5)
C36 C37 C42 122.9(4)
C39 C38 C37 121.4(5)
C39 C38 H38A 119.3
C37 C38 H38A 119.3
C40 C39 C38 120.2(5)
C40 C39 H39A 119.9
C38 C39 H39A 119.9
C39 C40 C41 120.9(5)
C39 C40 H40A 119.5
C41 C40 H40A 119.5
C36 C41 C40 117.7(5)
C36 C41 C45 122.8(4)
C40 C41 C45 119.5(4)
C37 C42 C43 115.0(5)
C37 C42 C44 110.6(4)
C43 C42 C44 110.7(5)
C37 C42 H42A 106.7
C43 C42 H42A 106.7
C44 C42 H42A 106.7
C42 C43 H43A 109.5
C42 C43 H43B 109.5
H43A C43 H43B 109.5
C42 C43 H43C 109.5
H43A C43 H43C 109.5
H43B C43 H43C 109.5
C42 C44 H44A 109.5
C42 C44 H44B 109.5
H44A C44 H44B 109.5
C42 C44 H44C 109.5
H44A C44 H44C 109.5
H44B C44 H44C 109.5
C41 C45 C46 112.4(4)
C41 C45 C47 112.1(4)
C46 C45 C47 109.0(4)
C41 C45 H45A 107.7
C46 C45 H45A 107.7
C47 C45 H45A 107.7
C45 C46 H46A 109.5
C45 C46 H46B 109.5
H46A C46 H46B 109.5
C45 C46 H46C 109.5
H46A C46 H46C 109.5
H46B C46 H46C 109.5
C45 C47 H47A 109.5
C45 C47 H47B 109.5
H47A C47 H47B 109.5
C45 C47 H47C 109.5
H47A C47 H47C 109.5
H47B C47 H47C 109.5
Si1 C48 Th1 131.0(2)
Si1 C48 H48A 104.5
Th1 C48 H48A 104.5
Si1 C48 H48B 104.5
Th1 C48 H48B 104.5
H48A C48 H48B 105.7
Si1 C49 H49A 109.5
Si1 C49 H49B 109.5
H49A C49 H49B 109.5
Si1 C49 H49C 109.5
H49A C49 H49C 109.5
H49B C49 H49C 109.5
Si1 C50 H50A 109.5
Si1 C50 H50B 109.5
H50A C50 H50B 109.5
Si1 C50 H50C 109.5
H50A C50 H50C 109.5
H50B C50 H50C 109.5
Si1 C51 H51A 109.5
Si1 C51 H51B 109.5
H51A C51 H51B 109.5
Si1 C51 H51C 109.5
H51A C51 H51C 109.5
H51B C51 H51C 109.5
C57 C52 C53 121.5(6)
C57 C52 H52A 119.3
C53 C52 H52A 119.3
C54 C53 C52 115.9(6)
C54 C53 H53A 122.0
C52 C53 H53A 122.0
C53 C54 C55 125.9(9)
C53 C54 H54A 117.0
C55 C54 H54A 117.0
C54 C55 C56 117.0(6)
C54 C55 H55A 121.5
C56 C55 H55A 121.5
C57 C56 C55 121.8(6)
C57 C56 H56A 119.1
C55 C56 H56A 119.1
C56 C57 C52 115.9(7)
C56 C57 H57A 122.0
C52 C57 H57A 122.0
C76 B1 C70 115.1(4)
C76 B1 C58 100.9(4)
C70 B1 C58 112.9(4)
C76 B1 C64 112.9(4)
C70 B1 C64 101.2(4)
C58 B1 C64 114.4(4)
C63 C58 C59 112.5(5)
C63 C58 B1 120.0(5)
C59 C58 B1 127.1(4)
F1 C59 C60 115.0(5)
F1 C59 C58 120.7(4)
C60 C59 C58 124.3(5)
F2 C60 C59 120.6(5)
F2 C60 C61 120.0(5)
C59 C60 C61 119.5(5)
F3 C61 C62 120.7(5)
F3 C61 C60 120.7(6)
C62 C61 C60 118.5(5)
F4 C62 C63 121.3(5)
F4 C62 C61 118.9(5)
C63 C62 C61 119.8(5)
F5 C63 C62 116.4(5)
F5 C63 C58 118.2(5)
C62 C63 C58 125.4(5)
C65 C64 C69 113.1(4)
C65 C64 B1 120.3(4)
C69 C64 B1 126.2(4)
F6 C65 C66 116.2(5)
F6 C65 C64 119.3(4)
C66 C65 C64 124.5(5)
F7 C66 C67 119.8(5)
F7 C66 C65 120.3(5)
C67 C66 C65 119.9(5)
F8 C67 C66 121.2(5)
F8 C67 C68 119.9(5)
C66 C67 C68 118.9(5)
F9 C68 C67 120.0(5)
F9 C68 C69 119.6(5)
C67 C68 C69 120.3(5)
F10 C69 C68 115.4(5)
F10 C69 C64 121.5(4)
C68 C69 C64 123.1(5)
C75 C70 C71 111.7(4)
C75 C70 B1 120.7(4)
C71 C70 B1 127.0(5)
F11 C71 C72 114.4(5)
F11 C71 C70 120.2(4)
C72 C71 C70 125.3(5)
F12 C72 C71 121.2(7)
F12 C72 C73 119.4(6)
C71 C72 C73 119.4(5)
F13 C73 C74 120.2(5)
F13 C73 C72 120.9(5)
C74 C73 C72 118.9(5)
F14 C74 C73 119.9(5)
F14 C74 C75 121.0(5)
C73 C74 C75 119.1(5)
F15 C75 C74 115.7(5)
F15 C75 C70 118.7(4)
C74 C75 C70 125.5(5)
C77 C76 C81 112.8(4)
C77 C76 B1 120.0(4)
C81 C76 B1 126.8(4)
F16 C77 C76 119.0(4)
F16 C77 C78 115.1(4)
C76 C77 C78 125.9(5)
F17 C78 C77 122.2(4)
F17 C78 C79 119.1(4)
C77 C78 C79 118.7(5)
F18 C79 C80 121.7(5)
F18 C79 C78 120.3(5)
C80 C79 C78 118.0(4)
C79 C80 F19 118.9(4)
C79 C80 C81 121.6(5)
F19 C80 C81 119.5(4)
F20 C81 C80 115.9(4)
F20 C81 C76 121.0(4)
C80 C81 C76 123.1(4)
C3S C2S C1S 120.0
C3S C2S H2S 120.0
C1S C2S H2S 120.0
C2S C3S C4S 120.0
C2S C3S H3S 120.0
C4S C3S H3S 120.0
C5S C4S C3S 120.0
C5S C4S H4S 120.0
C3S C4S H4S 120.0
C4S C5S C6S 120.0
C4S C5S H5S 120.0
C6S C5S H5S 120.0
C1S C6S C5S 120.0
C1S C6S H6S 120.0
C5S C6S H6S 120.0
C6S C1S C2S 120.0
C6S C1S H1S 120.0
C2S C1S H1S 120.0
C3SA C2SA C1SA 120.0
C3SA C2SA H2SA 120.0
C1SA C2SA H2SA 120.0
C2SA C3SA C4SA 120.0
C2SA C3SA H3SA 120.0
C4SA C3SA H3SA 120.0
C3SA C4SA C5SA 120.0
C3SA C4SA H4SA 120.0
C5SA C4SA H4SA 120.0
C6SA C5SA C4SA 120.0
C6SA C5SA H5SA 120.0
C4SA C5SA H5SA 120.0
C5SA C6SA C1SA 120.0
C5SA C6SA H6SA 120.0
C1SA C6SA H6SA 120.0
C6SA C1SA C2SA 120.0
C6SA C1SA H1SA 120.0
C2SA C1SA H1SA 120.0

loop_
_geom_bond_atom_site_label_1
_geom_bond_atom_site_label_2
_geom_bond_distance
Th1 N1 2.278(3)
Th1 N2 2.288(3)
Th1 C48 2.434(5)
Th1 O1 2.496(3)
Si1 C49 1.864(6)
Si1 C50 1.873(6)
Si1 C51 1.878(5)
Si1 C48 1.892(6)
O1 C12 1.412(5)
O1 C11 1.414(5)
N1 C4 1.410(5)
N1 C24 1.459(5)
C1 C2 1.395(6)
C1 C10 1.414(6)
C1 H1A 0.9500
N2 C5 1.412(5)
N2 C36 1.449(5)
C2 C3 1.396(6)
C2 C16 1.541(6)
C3 C4 1.392(6)
C3 H3A 0.9500
C4 C11 1.389(6)
C5 C6 1.391(6)
C5 C12 1.392(6)
C6 C7 1.405(6)
C6 H6A 0.9500
C7 C8 1.389(6)
C7 C20 1.533(6)
C8 C13 1.418(6)
C8 H8A 0.9500
C9 C15 1.514(7)
C9 C13 1.536(6)
C9 C10 1.546(6)
C9 C14 1.548(7)
C10 C11 1.365(6)
C12 C13 1.381(6)
C14 H14B 0.9800
C14 H14C 0.9800
C14 H14D 0.9800
C15 H15A 0.9800
C15 H15B 0.9800
C15 H15C 0.9800
C16 C17 1.521(7)
C16 C19 1.530(7)
C16 C18 1.547(6)
C17 H17A 0.9800
C17 H17B 0.9800
C17 H17C 0.9800
C18 H18A 0.9800
C18 H18C 0.9800
C18 H18D 0.9800
C19 H19A 0.9800
C19 H19B 0.9800
C19 H19C 0.9800
C20 C21 1.535(7)
C20 C22 1.536(6)
C20 C23 1.557(7)
C21 H21B 0.9800
C21 H21C 0.9800
C21 H21D 0.9800
C22 H22B 0.9800
C22 H22C 0.9800
C22 H22D 0.9800
C23 H23A 0.9800
C23 H23B 0.9800
C23 H23C 0.9800
C24 C25 1.406(6)
C24 C29 1.415(6)
C25 C26 1.397(6)
C25 C30 1.523(7)
C26 C27 1.395(7)
C26 H26B 0.9500
C27 C28 1.375(7)
C27 H27A 0.9500
C28 C29 1.420(7)
C28 H28A 0.9500
C29 C33 1.514(7)
C30 C31 1.514(7)
C30 C32 1.517(8)
C30 H30A 1.0000
C31 H31A 0.9800
C31 H31B 0.9800
C31 H31C 0.9800
C32 H32A 0.9800
C32 H32B 0.9800
C32 H32C 0.9800
C33 C34 1.530(7)
C33 C35 1.541(7)
C33 H33A 1.0000
C34 H34A 0.9800
C34 H34B 0.9800
C34 H34C 0.9800
C35 H35A 0.9800
C35 H35B 0.9800
C35 H35C 0.9800
C36 C41 1.408(6)
C36 C37 1.410(6)
C37 C38 1.405(6)
C37 C42 1.515(7)
C38 C39 1.391(7)
C38 H38A 0.9500
C39 C40 1.381(7)
C39 H39A 0.9500
C40 C41 1.420(7)
C40 H40A 0.9500
C41 C45 1.524(7)
C42 C43 1.521(8)
C42 C44 1.538(8)
C42 H42A 1.0000
C43 H43A 0.9800
C43 H43B 0.9800
C43 H43C 0.9800
C44 H44A 0.9800
C44 H44B 0.9800
C44 H44C 0.9800
C45 C46 1.527(7)
C45 C47 1.549(7)
C45 H45A 1.0000
C46 H46A 0.9800
C46 H46B 0.9800
C46 H46C 0.9800
C47 H47A 0.9800
C47 H47B 0.9800
C47 H47C 0.9800
C48 H48A 0.9900
C48 H48B 0.9900
C49 H49A 0.9800
C49 H49B 0.9800
C49 H49C 0.9800
C50 H50A 0.9800
C50 H50B 0.9800
C50 H50C 0.9800
C51 H51A 0.9800
C51 H51B 0.9800
C51 H51C 0.9800
C52 C57 1.405(9)
C52 C53 1.470(13)
C52 H52A 0.9500
C53 C54 1.320(9)
C53 H53A 0.9500
C54 C55 1.357(9)
C54 H54A 0.9500
C55 C56 1.426(12)
C55 H55A 0.9500
C56 C57 1.401(9)
C56 H56A 0.9500
C57 H57A 0.9500
B1 C76 1.653(7)
B1 C70 1.654(7)
B1 C58 1.659(7)
B1 C64 1.664(7)
F1 C59 1.358(5)
F2 C60 1.341(6)
F3 C61 1.342(6)
F4 C62 1.343(6)
F5 C63 1.361(6)
F6 C65 1.355(5)
F7 C66 1.355(6)
F8 C67 1.348(6)
F9 C68 1.355(6)
F10 C69 1.345(5)
F11 C71 1.365(6)
F12 C72 1.352(6)
F13 C73 1.352(6)
F14 C74 1.351(6)
F15 C75 1.365(5)
F16 C77 1.367(5)
F17 C78 1.347(5)
F18 C79 1.352(5)
F19 C80 1.365(5)
F20 C81 1.350(5)
C58 C63 1.395(6)
C58 C59 1.407(7)
C59 C60 1.387(7)
C60 C61 1.390(7)
C61 C62 1.382(8)
C62 C63 1.370(7)
C64 C65 1.400(7)
C64 C69 1.409(7)
C65 C66 1.381(7)
C66 C67 1.366(7)
C67 C68 1.377(8)
C68 C69 1.391(7)
C70 C75 1.392(7)
C70 C71 1.401(6)
C71 C72 1.377(8)
C72 C73 1.378(9)
C73 C74 1.378(7)
C74 C75 1.384(7)
C76 C77 1.381(6)
C76 C81 1.399(6)
C77 C78 1.384(7)
C78 C79 1.392(7)
C79 C80 1.361(7)
C80 C81 1.385(6)
C2S C3S 1.3900
C2S C1S 1.3900
C2S H2S 0.9500
C3S C4S 1.3900
C3S H3S 0.9500
C4S C5S 1.3900
C4S H4S 0.9500
C5S C6S 1.3900
C5S H5S 0.9500
C6S C1S 1.3900
C6S H6S 0.9500
C1S H1S 0.9500
C2SA C3SA 1.3900
C2SA C1SA 1.3900
C2SA H2SA 0.9500
C3SA C4SA 1.3900
C3SA H3SA 0.9500
C4SA C5SA 1.3900
C4SA H4SA 0.9500
C5SA C6SA 1.3900
C5SA H5SA 0.9500
C6SA C1SA 1.3900
C6SA H6SA 0.9500
C1SA H1SA 0.9500

loop_
_geom_torsion_atom_site_label_1
_geom_torsion_atom_site_label_2
_geom_torsion_atom_site_label_3
_geom_torsion_atom_site_label_4
_geom_torsion
N1 Th1 O1 C12 171.1(3)
N2 Th1 O1 C12 7.0(3)
C48 Th1 O1 C12 -91.3(3)
N1 Th1 O1 C11 -4.4(3)
N2 Th1 O1 C11 -168.5(3)
C48 Th1 O1 C11 93.2(3)
N2 Th1 N1 C4 21.4(4)
C48 Th1 N1 C4 -83.6(4)
O1 Th1 N1 C4 4.1(3)
N2 Th1 N1 C24 -154.6(3)
C48 Th1 N1 C24 100.4(3)
O1 Th1 N1 C24 -171.9(3)
N1 Th1 N2 C5 -24.9(4)
C48 Th1 N2 C5 79.7(4)
O1 Th1 N2 C5 -7.7(3)
N1 Th1 N2 C36 153.0(3)
C48 Th1 N2 C36 -102.4(3)
O1 Th1 N2 C36 170.2(3)
C10 C1 C2 C3 -0.4(7)
C10 C1 C2 C16 178.5(4)
C1 C2 C3 C4 -0.6(7)
C16 C2 C3 C4 -179.5(4)
C2 C3 C4 C11 0.8(6)
C2 C3 C4 N1 -178.8(4)
C24 N1 C4 C11 172.3(4)
Th1 N1 C4 C11 -3.5(5)
C24 N1 C4 C3 -8.1(6)
Th1 N1 C4 C3 176.1(3)
C36 N2 C5 C6 10.8(6)
Th1 N2 C5 C6 -171.4(3)
C36 N2 C5 C12 -170.1(4)
Th1 N2 C5 C12 7.7(5)
C12 C5 C6 C7 -1.0(6)
N2 C5 C6 C7 178.1(4)
C5 C6 C7 C8 2.6(7)
C5 C6 C7 C20 178.2(4)
C6 C7 C8 C13 -1.3(7)
C20 C7 C8 C13 -176.7(4)
C2 C1 C10 C11 1.2(7)
C2 C1 C10 C9 178.1(4)
C15 C9 C10 C11 109.6(5)
C13 C9 C10 C11 -11.0(6)
C14 C9 C10 C11 -129.0(5)
C15 C9 C10 C1 -67.1(5)
C13 C9 C10 C1 172.3(4)
C14 C9 C10 C1 54.3(6)
C1 C10 C11 C4 -1.1(7)
C9 C10 C11 C4 -177.9(4)
C1 C10 C11 O1 179.7(4)
C9 C10 C11 O1 2.8(7)
C3 C4 C11 C10 0.1(7)
N1 C4 C11 C10 179.8(4)
C3 C4 C11 O1 179.5(4)
N1 C4 C11 O1 -0.9(5)
C12 O1 C11 C10 8.0(6)
Th1 O1 C11 C10 -176.3(3)
C12 O1 C11 C4 -171.3(4)
Th1 O1 C11 C4 4.3(4)
C6 C5 C12 C13 -2.0(7)
N2 C5 C12 C13 178.7(4)
C6 C5 C12 O1 178.9(4)
N2 C5 C12 O1 -0.4(5)
C11 O1 C12 C13 -9.4(6)
Th1 O1 C12 C13 174.9(3)
C11 O1 C12 C5 169.7(3)
Th1 O1 C12 C5 -5.9(5)
C5 C12 C13 C8 3.2(7)
O1 C12 C13 C8 -177.8(4)
C5 C12 C13 C9 -179.1(4)
O1 C12 C13 C9 -0.1(7)
C7 C8 C13 C12 -1.5(7)
C7 C8 C13 C9 -179.2(4)
C15 C9 C13 C12 -111.0(5)
C10 C9 C13 C12 9.6(6)
C14 C9 C13 C12 128.2(5)
C15 C9 C13 C8 66.5(6)
C10 C9 C13 C8 -172.9(4)
C14 C9 C13 C8 -54.3(6)
C1 C2 C16 C17 -118.9(5)
C3 C2 C16 C17 60.0(5)
C1 C2 C16 C19 3.0(7)
C3 C2 C16 C19 -178.2(4)
C1 C2 C16 C18 123.2(5)
C3 C2 C16 C18 -58.0(6)
C8 C7 C20 C21 98.3(5)
C6 C7 C20 C21 -77.1(5)
C8 C7 C20 C22 -141.3(5)
C6 C7 C20 C22 43.3(6)
C8 C7 C20 C23 -20.5(6)
C6 C7 C20 C23 164.1(4)
C4 N1 C24 C25 -82.7(5)
Th1 N1 C24 C25 93.8(4)
C4 N1 C24 C29 100.4(5)
Th1 N1 C24 C29 -83.1(5)
C29 C24 C25 C26 3.2(7)
N1 C24 C25 C26 -173.6(4)
C29 C24 C25 C30 -174.8(4)
N1 C24 C25 C30 8.4(7)
C24 C25 C26 C27 1.6(7)
C30 C25 C26 C27 179.7(4)
C25 C26 C27 C28 -4.6(8)
C26 C27 C28 C29 2.9(8)
C25 C24 C29 C28 -4.9(7)
N1 C24 C29 C28 171.9(4)
C25 C24 C29 C33 170.3(5)
N1 C24 C29 C33 -12.8(7)
C27 C28 C29 C24 1.9(7)
C27 C28 C29 C33 -173.6(5)
C26 C25 C30 C31 -54.2(7)
C24 C25 C30 C31 123.8(6)
C26 C25 C30 C32 70.7(6)
C24 C25 C30 C32 -111.3(6)
C24 C29 C33 C34 -100.6(5)
C28 C29 C33 C34 74.5(6)
C24 C29 C33 C35 135.2(5)
C28 C29 C33 C35 -49.7(6)
C5 N2 C36 C41 -93.6(5)
Th1 N2 C36 C41 88.3(4)
C5 N2 C36 C37 90.3(5)
Th1 N2 C36 C37 -87.8(4)
C41 C36 C37 C38 -3.5(7)
N2 C36 C37 C38 172.5(4)
C41 C36 C37 C42 174.4(4)
N2 C36 C37 C42 -9.6(7)
C36 C37 C38 C39 -0.9(7)
C42 C37 C38 C39 -178.8(5)
C37 C38 C39 C40 3.3(8)
C38 C39 C40 C41 -1.3(8)
C37 C36 C41 C40 5.3(6)
N2 C36 C41 C40 -170.6(4)
C37 C36 C41 C45 -171.9(5)
N2 C36 C41 C45 12.1(6)
C39 C40 C41 C36 -2.9(7)
C39 C40 C41 C45 174.5(5)
C38 C37 C42 C43 -38.7(7)
C36 C37 C42 C43 143.5(5)
C38 C37 C42 C44 87.6(6)
C36 C37 C42 C44 -90.3(6)
C36 C41 C45 C46 108.5(5)
C40 C41 C45 C46 -68.7(6)
C36 C41 C45 C47 -128.2(5)
C40 C41 C45 C47 54.6(6)
C49 Si1 C48 Th1 63.8(4)
C50 Si1 C48 Th1 -57.4(4)
C51 Si1 C48 Th1 -176.8(3)
N1 Th1 C48 Si1 61.2(3)
N2 Th1 C48 Si1 -65.3(3)
O1 Th1 C48 Si1 -1.9(3)
C57 C52 C53 C54 -0.5(9)
C52 C53 C54 C55 11.7(11)
C53 C54 C55 C56 -10.8(11)
C54 C55 C56 C57 -1.9(9)
C55 C56 C57 C52 11.5(10)
C53 C52 C57 C56 -10.3(10)
C76 B1 C58 C63 67.6(5)
C70 B1 C58 C63 -55.9(5)
C64 B1 C58 C63 -170.9(4)
C76 B1 C58 C59 -104.7(5)
C70 B1 C58 C59 131.8(5)
C64 B1 C58 C59 16.8(7)
C63 C58 C59 F1 -178.4(4)
B1 C58 C59 F1 -5.7(7)
C63 C58 C59 C60 1.4(7)
B1 C58 C59 C60 174.1(5)
F1 C59 C60 F2 -1.5(7)
C58 C59 C60 F2 178.7(4)
F1 C59 C60 C61 178.3(4)
C58 C59 C60 C61 -1.5(8)
F2 C60 C61 F3 0.7(8)
C59 C60 C61 F3 -179.1(4)
F2 C60 C61 C62 -178.6(4)
C59 C60 C61 C62 1.6(8)
F3 C61 C62 F4 0.3(7)
C60 C61 C62 F4 179.6(5)
F3 C61 C62 C63 178.9(4)
C60 C61 C62 C63 -1.8(8)
F4 C62 C63 F5 0.5(7)
C61 C62 C63 F5 -178.1(4)
F4 C62 C63 C58 -179.5(4)
C61 C62 C63 C58 1.9(8)
C59 C58 C63 F5 178.4(4)
B1 C58 C63 F5 5.1(6)
C59 C58 C63 C62 -1.6(7)
B1 C58 C63 C62 -174.9(5)
C76 B1 C64 C65 167.8(4)
C70 B1 C64 C65 -68.7(6)
C58 B1 C64 C65 53.1(6)
C76 B1 C64 C69 -19.7(8)
C70 B1 C64 C69 103.9(5)
C58 B1 C64 C69 -134.4(5)
C69 C64 C65 F6 -177.5(4)
B1 C64 C65 F6 -4.0(7)
C69 C64 C65 C66 3.7(8)
B1 C64 C65 C66 177.2(5)
F6 C65 C66 F7 -0.8(8)
C64 C65 C66 F7 178.1(5)
F6 C65 C66 C67 178.8(5)
C64 C65 C66 C67 -2.3(9)
F7 C66 C67 F8 1.3(9)
C65 C66 C67 F8 -178.3(5)
F7 C66 C67 C68 178.6(5)
C65 C66 C67 C68 -1.0(9)
F8 C67 C68 F9 -1.3(9)
C66 C67 C68 F9 -178.6(5)
F8 C67 C68 C69 179.9(5)
C66 C67 C68 C69 2.6(9)
F9 C68 C69 F10 0.9(8)
C67 C68 C69 F10 179.7(5)
F9 C68 C69 C64 -179.8(5)
C67 C68 C69 C64 -1.0(9)
C65 C64 C69 F10 177.2(4)
B1 C64 C69 F10 4.2(8)
C65 C64 C69 C68 -2.0(8)
B1 C64 C69 C68 -175.0(5)
C76 B1 C70 C75 53.9(6)
C58 B1 C70 C75 169.1(4)
C64 B1 C70 C75 -68.2(5)
C76 B1 C70 C71 -134.9(5)
C58 B1 C70 C71 -19.7(6)
C64 B1 C70 C71 103.1(5)
C75 C70 C71 F11 179.5(4)
B1 C70 C71 F11 7.6(7)
C75 C70 C71 C72 0.8(7)
B1 C70 C71 C72 -171.1(5)
F11 C71 C72 F12 0.1(8)
C70 C71 C72 F12 178.8(5)
F11 C71 C72 C73 -178.6(5)
C70 C71 C72 C73 0.1(9)
F12 C72 C73 F13 -1.1(8)
C71 C72 C73 F13 177.6(5)
F12 C72 C73 C74 179.8(5)
C71 C72 C73 C74 -1.5(8)
F13 C73 C74 F14 1.6(8)
C72 C73 C74 F14 -179.3(5)
F13 C73 C74 C75 -177.2(4)
C72 C73 C74 C75 1.9(8)
F14 C74 C75 F15 -1.5(7)
C73 C74 C75 F15 177.3(4)
F14 C74 C75 C70 -179.8(5)
C73 C74 C75 C70 -1.0(8)
C71 C70 C75 F15 -178.6(4)
B1 C70 C75 F15 -6.1(6)
C71 C70 C75 C74 -0.4(7)
B1 C70 C75 C74 172.1(5)
C70 B1 C76 C77 -168.8(4)
C58 B1 C76 C77 69.3(5)
C64 B1 C76 C77 -53.3(6)
C70 B1 C76 C81 19.4(7)
C58 B1 C76 C81 -102.5(6)
C64 B1 C76 C81 134.9(5)
C81 C76 C77 F16 177.8(4)
B1 C76 C77 F16 4.9(7)
C81 C76 C77 C78 -1.6(8)
B1 C76 C77 C78 -174.5(5)
F16 C77 C78 F17 1.3(7)
C76 C77 C78 F17 -179.2(5)
F16 C77 C78 C79 -179.2(4)
C76 C77 C78 C79 0.3(8)
F17 C78 C79 F18 -1.4(8)
C77 C78 C79 F18 179.1(5)
F17 C78 C79 C80 -179.4(5)
C77 C78 C79 C80 1.1(8)
F18 C79 C80 F19 -0.1(8)
C78 C79 C80 F19 177.9(4)
F18 C79 C80 C81 -179.0(5)
C78 C79 C80 C81 -0.9(8)
C79 C80 C81 F20 179.5(5)
F19 C80 C81 F20 0.7(7)
C79 C80 C81 C76 -0.6(8)
F19 C80 C81 C76 -179.4(4)
C77 C76 C81 F20 -178.3(4)
B1 C76 C81 F20 -6.0(8)
C77 C76 C81 C80 1.7(7)
B1 C76 C81 C80 174.0(5)
C1S C2S C3S C4S 0.0
C2S C3S C4S C5S 0.0
C3S C4S C5S C6S 0.0
C4S C5S C6S C1S 0.0
C5S C6S C1S C2S 0.0
C3S C2S C1S C6S 0.0
C1SA C2SA C3SA C4SA 0.0
C2SA C3SA C4SA C5SA 0.0
C3SA C4SA C5SA C6SA 0.0
C4SA C5SA C6SA C1SA 0.0
C5SA C6SA C1SA C2SA 0.0
C3SA C2SA C1SA C6SA 0.0
